data_1545758
loop_
_publ_author_name
'Zheng, Kai-Lu'
'You, Min-Qi'
'Shu, Wen-Ming'
'Wu, Yan-Dong'
'Wu, An-Xin'

_publ_section_title
;
 Acid-Mediated Intermolecular [3 + 2] Cycloaddition toward
 Pyrrolo[2,1-a]isoquinolines: Total Synthesis of the Lamellarin Core and
 Lamellarin G Trimethyl Ether.
;
_journal_issue 9
_journal_name_full 'Organic letters'
_journal_page_first 2262
_journal_page_last 2265
_journal_paper_doi 10.1021/acs.orglett.7b00769
_journal_volume 19
_journal_year 2017
_chemical_formula_sum 'C25 H20.5 Cl2.5 N O2'
_chemical_formula_weight 455.55
_space_group_crystal_system monoclinic
_space_group_IT_number 9
_space_group_name_Hall 'C -2yc'
_space_group_name_H-M_alt 'C 1 c 1'
_symmetry_space_group_name_Hall 'C -2yc'
_symmetry_space_group_name_H-M 'C 1 c 1'
_atom_sites_solution_hydrogens mixed
_audit_creation_method SHELXL-2014/7
_cell_angle_alpha 90
_cell_angle_beta 98.140(2)
_cell_angle_gamma 90
_cell_formula_units_Z 8
_cell_length_a 13.7789(19)
_cell_length_b 14.858(2)
_cell_length_c 22.728(3)
_cell_measurement_reflns_used 6907
_cell_measurement_temperature 296(2)
_cell_measurement_theta_max 27.28
_cell_measurement_theta_min 2.57
_cell_volume 4606.2(11)
_computing_structure_refinement 'SHELXL-2014/7 (Sheldrick, 2014)'
_diffrn_ambient_temperature 296(2)
_diffrn_measured_fraction_theta_full 0.998
_diffrn_measured_fraction_theta_max 0.997
_diffrn_measurement_device_type CCD
_diffrn_radiation_type MoK\a
_diffrn_radiation_wavelength 0.71073
_diffrn_reflns_av_R_equivalents 0.0267
_diffrn_reflns_av_unetI/netI 0.0452
_diffrn_reflns_Laue_measured_fraction_full 0.998
_diffrn_reflns_Laue_measured_fraction_max 0.997
_diffrn_reflns_limit_h_max 19
_diffrn_reflns_limit_h_min -19
_diffrn_reflns_limit_k_max 20
_diffrn_reflns_limit_k_min -21
_diffrn_reflns_limit_l_max 28
_diffrn_reflns_limit_l_min -32
_diffrn_reflns_number 23326
_diffrn_reflns_point_group_measured_fraction_full 0.906
_diffrn_reflns_point_group_measured_fraction_max 0.868
_diffrn_reflns_theta_full 25.242
_diffrn_reflns_theta_max 30.295
_diffrn_reflns_theta_min 1.810
_exptl_absorpt_coefficient_mu 0.361
_exptl_absorpt_correction_type multi-scan
_exptl_absorpt_process_details sadabs
_exptl_crystal_colour colorless
_exptl_crystal_density_diffrn 1.314
_exptl_crystal_description Block
_exptl_crystal_F_000 1888
_exptl_crystal_size_max 0.220
_exptl_crystal_size_mid 0.200
_exptl_crystal_size_min 0.180
_exptl_transmission_factor_max 0.864
_exptl_transmission_factor_min 0.864
_refine_diff_density_max 0.670
_refine_diff_density_min -0.292
_refine_diff_density_rms 0.069
_refine_ls_abs_structure_details
;
 Flack x determined using 2915 quotients [(I+)-(I-)]/[(I+)+(I-)]
 (Parsons, Flack and Wagner, Acta Cryst. B69 (2013) 249-259).
;
_refine_ls_abs_structure_Flack 0.19(4)
_refine_ls_extinction_method none
_refine_ls_goodness_of_fit_ref 0.981
_refine_ls_hydrogen_treatment constr
_refine_ls_matrix_type full
_refine_ls_number_parameters 597
_refine_ls_number_reflns 11990
_refine_ls_number_restraints 95
_refine_ls_restrained_S_all 1.005
_refine_ls_R_factor_all 0.0938
_refine_ls_R_factor_gt 0.0679
_refine_ls_shift/su_max 0.001
_refine_ls_shift/su_mean 0.000
_refine_ls_structure_factor_coef Fsqd
_refine_ls_weighting_details 'w=1/[\s^2^(Fo^2^)+(0.1634P)^2^+0.0595P] where P=(Fo^2^+2Fc^2^)/3'
_refine_ls_weighting_scheme calc
_refine_ls_wR_factor_gt 0.1974
_refine_ls_wR_factor_ref 0.2268
_reflns_Friedel_coverage 0.740
_reflns_Friedel_fraction_full 0.814
_reflns_Friedel_fraction_max 0.739
_reflns_number_gt 8413
_reflns_number_total 11990
_reflns_threshold_expression 'I > 2\s(I)'
_cod_data_source_file ol7b00769_si_002.cif
_cod_data_source_block 1_a
_cod_depositor_comments
;
Adding full bibliography for 1545758--1545759.cif.

2019-08-15
Z value and formula fixed to values more according to usual
chemical conventions.                 miguel
;
_cod_original_formula_sum 'C50 H41 Cl5 N2 O4'
_cod_original_formula_weight 911.10
_cod_original_formula_units_Z 4
_cod_original_cell_volume 4605.9(11)
_cod_database_code 1545758
_shelx_shelxl_version_number 2014/7
_shelx_space_group_comment
;
The symmetry employed for this shelxl refinement is uniquely defined
by the following loop, which should always be used as a source of
symmetry information in preference to the above space-group names.
They are only intended as comments.
;
_shelx_estimated_absorpt_t_min 0.925
_shelx_estimated_absorpt_t_max 0.938

loop_
_space_group_symop_operation_xyz
'x, y, z'
'x, -y, z+1/2'
'x+1/2, y+1/2, z'
'x+1/2, -y+1/2, z+1/2'

loop_
_atom_site_label
_atom_site_type_symbol
_atom_site_fract_x
_atom_site_fract_y
_atom_site_fract_z
_atom_site_U_iso_or_equiv
_atom_site_adp_type
_atom_site_occupancy
_atom_site_site_symmetry_order
_atom_site_calc_flag
_atom_site_refinement_flags_posn
_atom_site_refinement_flags_adp
_atom_site_refinement_flags_occupancy
_atom_site_disorder_assembly
_atom_site_disorder_group
C50A C 0.9033(19) 0.1453(11) 0.7431(10) 0.169(6) Uani 0.561(6) 1 d D U P A 1
H50A H 0.9344 0.0868 0.7485 0.203 Uiso 0.561(6) 1 calc R U P A 1
H50B H 0.8423 0.1454 0.7598 0.203 Uiso 0.561(6) 1 calc R U P A 1
Cl5A Cl 0.8885(6) 0.1805(3) 0.6706(3) 0.169(3) Uani 0.561(6) 1 d D U P A 1
Cl6A Cl 0.9816(17) 0.2334(8) 0.7705(7) 0.439(19) Uani 0.561(6) 1 d D . P A 1
C50B C 0.881(2) 0.1761(14) 0.7590(14) 0.172(7) Uani 0.439(6) 1 d D U P A 2
H50C H 0.9477 0.1544 0.7708 0.206 Uiso 0.439(6) 1 calc R U P A 2
H50D H 0.8760 0.1982 0.7185 0.206 Uiso 0.439(6) 1 calc R U P A 2
Cl5B Cl 0.7969(4) 0.0891(3) 0.7637(4) 0.123(2) Uani 0.439(6) 1 d D U P A 2
Cl6B Cl 0.8556(9) 0.2579(6) 0.8043(4) 0.166(3) Uani 0.439(6) 1 d D U P A 2
C1 C 0.5344(3) 0.4735(2) 0.37554(17) 0.0414(8) Uani 1 1 d . . . . .
C2 C 0.5543(4) 0.5101(3) 0.3221(2) 0.0532(10) Uani 1 1 d . . . . .
H2 H 0.5169 0.5582 0.3054 0.064 Uiso 1 1 calc R U . . .
C3 C 0.6278(5) 0.4766(4) 0.2933(2) 0.0674(14) Uani 1 1 d . . . . .
H3 H 0.6401 0.5020 0.2577 0.081 Uiso 1 1 calc R U . . .
C4 C 0.6838(5) 0.4044(4) 0.3180(2) 0.0714(16) Uani 1 1 d . . . . .
H4 H 0.7337 0.3812 0.2989 0.086 Uiso 1 1 calc R U . . .
C5 C 0.6648(3) 0.3674(3) 0.3708(2) 0.0550(11) Uani 1 1 d . . . . .
H5 H 0.7016 0.3184 0.3866 0.066 Uiso 1 1 calc R U . . .
C6 C 0.5918(3) 0.4017(2) 0.40107(17) 0.0378(7) Uani 1 1 d . . . . .
C7 C 0.5762(3) 0.3606(2) 0.45974(16) 0.0356(7) Uani 1 1 d . . . . .
C8 C 0.4147(3) 0.4416(3) 0.4458(2) 0.0490(9) Uani 1 1 d . . . . .
H8A H 0.3682 0.4691 0.4686 0.059 Uiso 1 1 calc R U . . .
H8B H 0.3827 0.3918 0.4232 0.059 Uiso 1 1 calc R U . . .
C9 C 0.4505(3) 0.5101(3) 0.4043(2) 0.0524(10) Uani 1 1 d . . . . .
H9A H 0.3969 0.5263 0.3737 0.063 Uiso 1 1 calc R U . . .
H9B H 0.4715 0.5641 0.4265 0.063 Uiso 1 1 calc R U . . .
C10 C 0.5380(3) 0.4565(2) 0.53484(16) 0.0360(7) Uani 1 1 d . . . . .
C11 C 0.6432(2) 0.4305(2) 0.54996(16) 0.0346(7) Uani 1 1 d . . . . .
C12 C 0.6650(3) 0.3735(2) 0.50770(15) 0.0343(7) Uani 1 1 d . . . . .
C13 C 0.7591(3) 0.3269(2) 0.50601(16) 0.0377(7) Uani 1 1 d . . . . .
C14 C 0.7661(4) 0.2336(3) 0.5120(2) 0.0514(10) Uani 1 1 d . . . . .
H14 H 0.7106 0.1998 0.5160 0.062 Uiso 1 1 calc R U . . .
C15 C 0.8562(4) 0.1908(4) 0.5119(3) 0.0688(14) Uani 1 1 d . . . . .
H15 H 0.8605 0.1286 0.5159 0.083 Uiso 1 1 calc R U . . .
C16 C 0.9386(4) 0.2404(4) 0.5059(3) 0.0699(15) Uani 1 1 d . . . . .
H16 H 0.9987 0.2117 0.5064 0.084 Uiso 1 1 calc R U . . .
C17 C 0.9323(4) 0.3311(4) 0.4993(3) 0.0651(13) Uani 1 1 d . . . . .
H17 H 0.9883 0.3640 0.4950 0.078 Uiso 1 1 calc R U . . .
C18 C 0.8430(3) 0.3759(3) 0.4989(2) 0.0515(9) Uani 1 1 d . . . . .
H18 H 0.8395 0.4380 0.4940 0.062 Uiso 1 1 calc R U . . .
C19 C 0.7072(3) 0.4659(2) 0.60270(16) 0.0384(7) Uani 1 1 d . . . . .
C20 C 0.7753(3) 0.4105(3) 0.63658(19) 0.0449(8) Uani 1 1 d . . . . .
H20 H 0.7800 0.3502 0.6265 0.054 Uiso 1 1 calc R U . . .
C21 C 0.8357(3) 0.4447(3) 0.6849(2) 0.0546(10) Uani 1 1 d . . . . .
H21 H 0.8801 0.4070 0.7076 0.066 Uiso 1 1 calc R U . . .
C22 C 0.8309(4) 0.5350(4) 0.6999(2) 0.0593(11) Uani 1 1 d . . . . .
H22 H 0.8718 0.5580 0.7325 0.071 Uiso 1 1 calc R U . . .
C23 C 0.7656(4) 0.5892(3) 0.6665(2) 0.0626(12) Uani 1 1 d . . . . .
H23 H 0.7632 0.6500 0.6759 0.075 Uiso 1 1 calc R U . . .
C24 C 0.7024(4) 0.5562(3) 0.6186(2) 0.0520(10) Uani 1 1 d . . . . .
H24 H 0.6569 0.5941 0.5971 0.062 Uiso 1 1 calc R U . . .
C25 C 0.4111(3) 0.3132(3) 0.72167(16) 0.0389(7) Uani 1 1 d . . . . .
C26 C 0.3373(3) 0.3478(3) 0.75101(19) 0.0495(9) Uani 1 1 d . . . . .
H26 H 0.2962 0.3928 0.7334 0.059 Uiso 1 1 calc R U . . .
C27 C 0.3252(4) 0.3150(4) 0.8064(2) 0.0621(13) Uani 1 1 d . . . . .
H27 H 0.2755 0.3379 0.8259 0.074 Uiso 1 1 calc R U . . .
C28 C 0.3857(4) 0.2490(4) 0.8329(2) 0.0634(13) Uani 1 1 d . . . . .
H28 H 0.3771 0.2273 0.8702 0.076 Uiso 1 1 calc R U . . .
C29 C 0.4592(4) 0.2148(4) 0.8045(2) 0.0588(11) Uani 1 1 d . . . . .
H29 H 0.5000 0.1700 0.8227 0.071 Uiso 1 1 calc R U . . .
C30 C 0.4735(3) 0.2468(3) 0.74813(18) 0.0475(9) Uani 1 1 d . . . . .
C31 C 0.5562(3) 0.2086(4) 0.7195(2) 0.0587(11) Uani 1 1 d . . . . .
H31A H 0.6114 0.1958 0.7498 0.070 Uiso 1 1 calc R U . . .
H31B H 0.5355 0.1525 0.6998 0.070 Uiso 1 1 calc R U . . .
C32 C 0.5876(3) 0.2739(3) 0.6747(2) 0.0469(9) Uani 1 1 d . . . . .
H32A H 0.6203 0.3253 0.6950 0.056 Uiso 1 1 calc R U . . .
H32B H 0.6330 0.2448 0.6518 0.056 Uiso 1 1 calc R U . . .
C33 C 0.4259(2) 0.3535(2) 0.66148(16) 0.0348(7) Uani 1 1 d . . . . .
C34 C 0.3368(2) 0.3427(2) 0.61395(15) 0.0336(6) Uani 1 1 d . . . . .
C35 C 0.3571(3) 0.2861(2) 0.57089(16) 0.0343(6) Uani 1 1 d . . . . .
C36 C 0.4621(3) 0.2584(2) 0.58601(16) 0.0365(7) Uani 1 1 d . . . . .
C37 C 0.2432(3) 0.3906(2) 0.61693(17) 0.0384(7) Uani 1 1 d . . . . .
C38 C 0.2378(3) 0.4827(3) 0.6070(2) 0.0556(11) Uani 1 1 d . . . . .
H38 H 0.2934 0.5146 0.6004 0.067 Uiso 1 1 calc R U . . .
C39 C 0.1488(4) 0.5275(3) 0.6068(3) 0.0709(15) Uani 1 1 d . . . . .
H39 H 0.1446 0.5889 0.5988 0.085 Uiso 1 1 calc R U . . .
C40 C 0.0677(4) 0.4817(4) 0.6184(3) 0.0711(15) Uani 1 1 d . . . . .
H40 H 0.0090 0.5122 0.6193 0.085 Uiso 1 1 calc R U . . .
C41 C 0.0727(4) 0.3914(4) 0.6286(3) 0.0696(14) Uani 1 1 d . . . . .
H41 H 0.0175 0.3603 0.6367 0.084 Uiso 1 1 calc R U . . .
C42 C 0.1595(3) 0.3458(3) 0.6268(3) 0.0566(11) Uani 1 1 d . . . . .
H42 H 0.1616 0.2838 0.6324 0.068 Uiso 1 1 calc R U . . .
C43 C 0.2940(3) 0.2541(2) 0.51776(17) 0.0380(7) Uani 1 1 d . . . . .
C44 C 0.3004(4) 0.1662(3) 0.4981(2) 0.0558(10) Uani 1 1 d . . . . .
H44 H 0.3456 0.1269 0.5187 0.067 Uiso 1 1 calc R U . . .
C45 C 0.2391(5) 0.1364(4) 0.4478(3) 0.0717(15) Uani 1 1 d . . . . .
H45 H 0.2443 0.0775 0.4347 0.086 Uiso 1 1 calc R U . . .
C46 C 0.1711(4) 0.1934(4) 0.4175(3) 0.0747(16) Uani 1 1 d . . . . .
H46 H 0.1292 0.1727 0.3846 0.090 Uiso 1 1 calc R U . . .
C47 C 0.1651(4) 0.2823(4) 0.4360(2) 0.0610(12) Uani 1 1 d . . . . .
H47 H 0.1208 0.3216 0.4147 0.073 Uiso 1 1 calc R U . . .
C48 C 0.2246(3) 0.3116(3) 0.4856(2) 0.0464(8) Uani 1 1 d . . . . .
H48 H 0.2192 0.3707 0.4983 0.056 Uiso 1 1 calc R U . . .
C49 C 0.5507(9) 0.0772(6) 0.3766(5) 0.122(3) Uani 1 1 d . U . . .
H49A H 0.5491 0.1427 0.3711 0.147 Uiso 0.424(9) 1 calc R U P B 1
H49B H 0.5437 0.1418 0.3837 0.147 Uiso 0.576(9) 1 calc R U P B 2
Cl1 Cl 0.4329(4) 0.0269(3) 0.3708(2) 0.1795(16) Uani 1 1 d . U . . .
Cl2A Cl 0.5757(7) 0.0396(3) 0.4594(4) 0.136(3) Uani 0.424(9) 1 d . U P B 1
Cl3A Cl 0.6209(10) 0.0288(7) 0.3412(7) 0.180(4) Uani 0.424(9) 1 d . U P B 1
Cl2B Cl 0.6514(7) 0.0403(4) 0.4201(4) 0.171(3) Uani 0.576(9) 1 d . U P B 2
Cl3B Cl 0.5759(4) 0.0616(6) 0.2997(3) 0.143(2) Uani 0.576(9) 1 d . U P B 2
N1 N 0.5006(2) 0.4099(2) 0.48526(14) 0.0372(6) Uani 1 1 d . . . . .
N2 N 0.5001(2) 0.3031(2) 0.63548(14) 0.0391(6) Uani 1 1 d . . . . .
O1 O 0.5489(2) 0.26994(17) 0.44882(13) 0.0441(6) Uani 1 1 d . . . . .
H1O H 0.5361 0.2506 0.4843 0.053 Uiso 1 1 d R U . . .
O2 O 0.4917(2) 0.50943(18) 0.56176(13) 0.0459(6) Uani 1 1 d . . . . .
O3 O 0.5088(2) 0.20599(18) 0.55854(13) 0.0454(6) Uani 1 1 d . . . . .
O4 O 0.4537(2) 0.44406(18) 0.67225(13) 0.0439(6) Uani 1 1 d . . . . .
H2O H 0.4681 0.4703 0.6360 0.053 Uiso 1 1 d R U . . .

loop_
_atom_site_aniso_label
_atom_site_aniso_U_11
_atom_site_aniso_U_22
_atom_site_aniso_U_33
_atom_site_aniso_U_23
_atom_site_aniso_U_13
_atom_site_aniso_U_12
C50A 0.204(12) 0.072(8) 0.199(12) 0.010(9) -0.086(10) 0.051(9)
Cl5A 0.231(7) 0.0597(19) 0.198(6) 0.030(2) -0.037(5) 0.006(3)
Cl6A 0.69(4) 0.218(9) 0.283(15) -0.100(10) -0.35(2) 0.196(16)
C50B 0.203(13) 0.091(11) 0.188(13) 0.002(11) -0.089(11) 0.032(11)
Cl5B 0.096(3) 0.092(3) 0.177(6) -0.012(3) 0.001(3) 0.014(2)
Cl6B 0.221(9) 0.122(5) 0.142(6) -0.021(4) -0.020(6) -0.013(5)
C1 0.0463(19) 0.0375(16) 0.0380(18) 0.0034(14) -0.0020(15) 0.0076(14)
C2 0.062(2) 0.051(2) 0.046(2) 0.0106(17) 0.0028(19) 0.0081(18)
C3 0.081(3) 0.076(3) 0.047(3) 0.022(2) 0.017(2) 0.015(3)
C4 0.081(3) 0.086(4) 0.052(3) 0.020(3) 0.026(3) 0.037(3)
C5 0.057(2) 0.067(3) 0.042(2) 0.0073(19) 0.0132(19) 0.028(2)
C6 0.0399(17) 0.0377(16) 0.0344(17) -0.0003(13) 0.0009(13) 0.0061(13)
C7 0.0406(17) 0.0320(15) 0.0342(17) 0.0013(12) 0.0054(13) 0.0079(12)
C8 0.0390(18) 0.058(2) 0.049(2) -0.0005(18) 0.0014(16) 0.0049(16)
C9 0.050(2) 0.058(2) 0.048(2) 0.0131(19) 0.0033(18) 0.0209(18)
C10 0.0420(17) 0.0315(15) 0.0353(17) 0.0030(13) 0.0087(14) 0.0088(13)
C11 0.0399(16) 0.0300(14) 0.0339(17) 0.0004(12) 0.0051(13) 0.0070(12)
C12 0.0409(17) 0.0283(13) 0.0339(17) 0.0005(12) 0.0051(14) 0.0064(12)
C13 0.0441(18) 0.0370(16) 0.0321(17) -0.0024(13) 0.0058(14) 0.0112(14)
C14 0.056(2) 0.0388(19) 0.060(3) 0.0033(18) 0.010(2) 0.0138(17)
C15 0.069(3) 0.054(3) 0.085(4) 0.002(2) 0.013(3) 0.032(2)
C16 0.054(3) 0.085(4) 0.069(3) -0.010(3) 0.005(2) 0.036(3)
C17 0.042(2) 0.080(3) 0.074(3) -0.007(3) 0.010(2) 0.007(2)
C18 0.046(2) 0.051(2) 0.058(3) -0.0037(19) 0.0092(18) 0.0049(17)
C19 0.0454(18) 0.0365(16) 0.0338(18) -0.0005(14) 0.0073(15) 0.0025(14)
C20 0.046(2) 0.0433(19) 0.045(2) -0.0022(16) 0.0032(16) 0.0043(15)
C21 0.048(2) 0.068(3) 0.045(2) -0.0011(19) -0.0025(18) 0.0041(19)
C22 0.059(3) 0.075(3) 0.043(2) -0.016(2) 0.0030(19) -0.013(2)
C23 0.085(3) 0.047(2) 0.057(3) -0.016(2) 0.013(2) -0.013(2)
C24 0.072(3) 0.0376(18) 0.045(2) -0.0038(16) 0.003(2) 0.0038(18)
C25 0.0411(17) 0.0426(18) 0.0321(17) -0.0031(14) 0.0022(13) -0.0064(14)
C26 0.052(2) 0.056(2) 0.041(2) -0.0087(17) 0.0091(17) -0.0044(17)
C27 0.067(3) 0.079(3) 0.042(2) -0.014(2) 0.017(2) -0.024(2)
C28 0.073(3) 0.078(3) 0.038(2) 0.002(2) 0.004(2) -0.027(3)
C29 0.066(3) 0.062(3) 0.043(2) 0.0128(19) -0.010(2) -0.012(2)
C30 0.047(2) 0.054(2) 0.0387(19) 0.0029(17) -0.0065(16) -0.0074(16)
C31 0.053(2) 0.062(3) 0.058(3) 0.012(2) -0.001(2) 0.014(2)
C32 0.0344(17) 0.056(2) 0.049(2) -0.0025(18) -0.0004(16) 0.0074(15)
C33 0.0362(15) 0.0347(15) 0.0328(16) -0.0038(13) 0.0032(13) 0.0019(12)
C34 0.0356(15) 0.0306(14) 0.0340(16) -0.0001(12) 0.0027(12) 0.0054(12)
C35 0.0406(16) 0.0298(14) 0.0317(16) 0.0017(12) 0.0028(13) 0.0045(12)
C36 0.0414(17) 0.0322(15) 0.0360(17) 0.0030(13) 0.0063(14) 0.0052(13)
C37 0.0380(16) 0.0380(16) 0.0384(18) -0.0056(14) 0.0030(14) 0.0097(13)
C38 0.051(2) 0.0391(19) 0.078(3) 0.001(2) 0.014(2) 0.0121(17)
C39 0.066(3) 0.048(2) 0.096(4) -0.006(3) 0.003(3) 0.025(2)
C40 0.049(2) 0.073(3) 0.090(4) -0.016(3) 0.008(3) 0.027(2)
C41 0.043(2) 0.081(3) 0.086(4) -0.008(3) 0.012(2) 0.005(2)
C42 0.043(2) 0.048(2) 0.079(3) -0.002(2) 0.010(2) 0.0046(17)
C43 0.0412(17) 0.0362(16) 0.0360(17) -0.0049(14) 0.0034(14) 0.0013(13)
C44 0.070(3) 0.042(2) 0.054(3) -0.0113(18) 0.002(2) 0.0048(18)
C45 0.089(4) 0.050(2) 0.071(3) -0.025(2) -0.005(3) -0.002(2)
C46 0.066(3) 0.083(4) 0.068(3) -0.032(3) -0.014(3) -0.008(3)
C47 0.053(2) 0.071(3) 0.052(3) -0.008(2) -0.014(2) 0.007(2)
C48 0.0459(19) 0.0442(19) 0.046(2) -0.0046(16) -0.0026(16) 0.0094(15)
C49 0.153(6) 0.076(4) 0.128(6) -0.028(4) -0.017(5) 0.012(4)
Cl1 0.182(3) 0.175(3) 0.198(4) -0.024(3) 0.082(3) -0.016(3)
Cl2A 0.200(7) 0.063(2) 0.130(5) -0.002(3) -0.023(5) -0.006(3)
Cl3A 0.186(8) 0.162(7) 0.209(10) -0.030(6) 0.091(8) -0.032(6)
Cl2B 0.208(7) 0.128(4) 0.150(5) -0.006(3) -0.071(5) 0.045(4)
Cl3B 0.101(3) 0.213(6) 0.111(4) -0.030(4) 0.006(3) -0.018(3)
N1 0.0336(14) 0.0388(14) 0.0391(16) -0.0002(12) 0.0047(12) 0.0069(11)
N2 0.0366(14) 0.0433(16) 0.0369(16) -0.0007(12) 0.0031(12) 0.0072(12)
O1 0.0571(16) 0.0356(12) 0.0390(14) -0.0054(11) 0.0053(12) 0.0024(11)
O2 0.0549(15) 0.0404(13) 0.0435(15) 0.0000(11) 0.0111(12) 0.0174(11)
O3 0.0495(14) 0.0401(13) 0.0476(15) -0.0003(11) 0.0108(12) 0.0152(11)
O4 0.0513(15) 0.0387(13) 0.0418(14) -0.0064(11) 0.0072(12) -0.0058(11)

loop_
_atom_type_symbol
_atom_type_description
_atom_type_scat_dispersion_real
_atom_type_scat_dispersion_imag
_atom_type_scat_source
C C 0.0033 0.0016 'International Tables Vol C Tables 4.2.6.8 and 6.1.1.4'
H H 0.0000 0.0000 'International Tables Vol C Tables 4.2.6.8 and 6.1.1.4'
N N 0.0061 0.0033 'International Tables Vol C Tables 4.2.6.8 and 6.1.1.4'
O O 0.0106 0.0060 'International Tables Vol C Tables 4.2.6.8 and 6.1.1.4'
Cl Cl 0.1484 0.1585 'International Tables Vol C Tables 4.2.6.8 and 6.1.1.4'

loop_
_geom_angle_atom_site_label_1
_geom_angle_atom_site_label_2
_geom_angle_atom_site_label_3
_geom_angle
Cl5A C50A Cl6A 95.5(11)
Cl6B C50B Cl5B 107.4(16)
C2 C1 C6 119.2(4)
C2 C1 C9 119.7(3)
C6 C1 C9 121.1(3)
C3 C2 C1 121.5(4)
C2 C3 C4 119.4(4)
C5 C4 C3 119.7(4)
C4 C5 C6 121.6(4)
C5 C6 C1 118.5(4)
C5 C6 C7 119.5(3)
C1 C6 C7 122.0(3)
O1 C7 N1 111.2(3)
O1 C7 C6 107.4(3)
N1 C7 C6 110.3(3)
O1 C7 C12 114.2(3)
N1 C7 C12 101.4(3)
C6 C7 C12 112.2(3)
N1 C8 C9 107.0(3)
C1 C9 C8 111.3(3)
O2 C10 N1 125.1(3)
O2 C10 C11 127.3(3)
N1 C10 C11 107.5(3)
C12 C11 C19 129.3(3)
C12 C11 C10 107.8(3)
C19 C11 C10 122.8(3)
C11 C12 C13 126.8(3)
C11 C12 C7 110.5(3)
C13 C12 C7 122.7(3)
C14 C13 C18 118.9(4)
C14 C13 C12 120.9(4)
C18 C13 C12 120.3(3)
C15 C14 C13 120.2(5)
C16 C15 C14 120.2(4)
C17 C16 C15 120.1(4)
C16 C17 C18 121.1(5)
C13 C18 C17 119.6(4)
C20 C19 C24 118.5(4)
C20 C19 C11 121.0(3)
C24 C19 C11 120.5(4)
C21 C20 C19 120.4(4)
C20 C21 C22 120.5(4)
C23 C22 C21 119.1(4)
C22 C23 C24 121.5(4)
C23 C24 C19 119.9(4)
C30 C25 C26 120.3(4)
C30 C25 C33 120.8(3)
C26 C25 C33 118.8(3)
C27 C26 C25 119.8(5)
C28 C27 C26 120.5(5)
C27 C28 C29 120.1(4)
C28 C29 C30 120.8(5)
C25 C30 C29 118.5(4)
C25 C30 C31 122.9(4)
C29 C30 C31 118.7(4)
C32 C31 C30 110.9(4)
N2 C32 C31 108.2(3)
O4 C33 N2 111.8(3)
O4 C33 C34 113.3(3)
N2 C33 C34 101.5(3)
O4 C33 C25 106.5(3)
N2 C33 C25 110.5(3)
C34 C33 C25 113.3(3)
C35 C34 C37 127.1(3)
C35 C34 C33 110.5(3)
C37 C34 C33 122.3(3)
C34 C35 C43 129.8(3)
C34 C35 C36 107.3(3)
C43 C35 C36 122.8(3)
O3 C36 N2 124.3(3)
O3 C36 C35 127.8(3)
N2 C36 C35 107.8(3)
C42 C37 C38 118.5(3)
C42 C37 C34 121.9(3)
C38 C37 C34 119.5(3)
C37 C38 C39 119.8(4)
C40 C39 C38 120.3(5)
C41 C40 C39 120.1(4)
C40 C41 C42 120.1(5)
C41 C42 C37 121.2(4)
C44 C43 C48 118.3(4)
C44 C43 C35 121.0(4)
C48 C43 C35 120.8(3)
C43 C44 C45 120.3(5)
C46 C45 C44 120.4(4)
C45 C46 C47 120.0(5)
C48 C47 C46 119.8(5)
C47 C48 C43 121.2(4)
Cl3A C49 Cl1 113.8(7)
Cl2B C49 Cl1 125.3(7)
Cl2B C49 Cl3B 105.4(7)
Cl1 C49 Cl3B 99.8(5)
Cl3A C49 Cl2A 109.6(9)
Cl1 C49 Cl2A 89.2(6)
C10 N1 C8 121.6(3)
C10 N1 C7 112.1(3)
C8 N1 C7 118.7(3)
C36 N2 C33 112.3(3)
C36 N2 C32 123.6(3)
C33 N2 C32 118.1(3)

loop_
_geom_bond_atom_site_label_1
_geom_bond_atom_site_label_2
_geom_bond_distance
C50A Cl5A 1.71(2)
C50A Cl6A 1.75(2)
C50B Cl6B 1.66(2)
C50B Cl5B 1.75(2)
C1 C2 1.393(6)
C1 C6 1.404(5)
C1 C9 1.508(6)
C2 C3 1.374(7)
C3 C4 1.392(7)
C4 C5 1.378(7)
C5 C6 1.393(5)
C6 C7 1.510(5)
C7 O1 1.411(4)
C7 N1 1.458(4)
C7 C12 1.531(5)
C8 N1 1.459(5)
C8 C9 1.516(7)
C10 O2 1.229(4)
C10 N1 1.360(5)
C10 C11 1.493(5)
C11 C12 1.346(5)
C11 C19 1.480(5)
C12 C13 1.475(5)
C13 C14 1.396(5)
C13 C18 1.394(6)
C14 C15 1.394(7)
C15 C16 1.377(9)
C16 C17 1.358(9)
C17 C18 1.399(6)
C19 C20 1.395(5)
C19 C24 1.394(5)
C20 C21 1.377(6)
C21 C22 1.388(7)
C22 C23 1.358(8)
C23 C24 1.383(7)
C25 C30 1.388(6)
C25 C26 1.391(6)
C25 C33 1.533(5)
C26 C27 1.383(7)
C27 C28 1.370(9)
C28 C29 1.373(8)
C29 C30 1.405(6)
C30 C31 1.501(7)
C31 C32 1.512(7)
C32 N2 1.460(5)
C33 O4 1.411(4)
C33 N2 1.459(4)
C33 C34 1.525(5)
C34 C35 1.350(5)
C34 C37 1.483(5)
C35 C43 1.464(5)
C35 C36 1.496(5)
C36 O3 1.235(4)
C36 N2 1.346(5)
C37 C42 1.377(6)
C37 C38 1.387(6)
C38 C39 1.395(6)
C39 C40 1.366(9)
C40 C41 1.362(9)
C41 C42 1.380(7)
C43 C44 1.387(5)
C43 C48 1.408(5)
C44 C45 1.394(8)
C45 C46 1.374(9)
C46 C47 1.392(8)
C47 C48 1.368(6)
C49 Cl3A 1.523(15)
C49 Cl2B 1.678(12)
C49 Cl1 1.774(12)
C49 Cl3B 1.845(13)
C49 Cl2A 1.946(14)

loop_
_geom_torsion_atom_site_label_1
_geom_torsion_atom_site_label_2
_geom_torsion_atom_site_label_3
_geom_torsion_atom_site_label_4
_geom_torsion
C6 C1 C2 C3 1.0(7)
C9 C1 C2 C3 -177.6(5)
C1 C2 C3 C4 0.1(9)
C2 C3 C4 C5 0.1(11)
C3 C4 C5 C6 -1.3(10)
C4 C5 C6 C1 2.4(8)
C4 C5 C6 C7 -178.0(5)
C2 C1 C6 C5 -2.2(6)
C9 C1 C6 C5 176.4(4)
C2 C1 C6 C7 178.3(4)
C9 C1 C6 C7 -3.2(6)
C5 C6 C7 O1 -62.0(5)
C1 C6 C7 O1 117.6(4)
C5 C6 C7 N1 176.6(4)
C1 C6 C7 N1 -3.8(5)
C5 C6 C7 C12 64.3(5)
C1 C6 C7 C12 -116.1(4)
C2 C1 C9 C8 157.0(4)
C6 C1 C9 C8 -21.5(6)
N1 C8 C9 C1 50.9(5)
O2 C10 C11 C12 -177.8(3)
N1 C10 C11 C12 2.8(4)
O2 C10 C11 C19 1.4(5)
N1 C10 C11 C19 -178.0(3)
C19 C11 C12 C13 4.2(6)
C10 C11 C12 C13 -176.6(3)
C19 C11 C12 C7 -176.7(3)
C10 C11 C12 C7 2.4(4)
O1 C7 C12 C11 -126.0(3)
N1 C7 C12 C11 -6.3(4)
C6 C7 C12 C11 111.5(3)
O1 C7 C12 C13 53.1(4)
N1 C7 C12 C13 172.8(3)
C6 C7 C12 C13 -69.4(4)
C11 C12 C13 C14 113.0(5)
C7 C12 C13 C14 -65.9(5)
C11 C12 C13 C18 -66.4(5)
C7 C12 C13 C18 114.6(4)
C18 C13 C14 C15 1.2(7)
C12 C13 C14 C15 -178.2(5)
C13 C14 C15 C16 -0.1(8)
C14 C15 C16 C17 -0.8(9)
C15 C16 C17 C18 0.6(9)
C14 C13 C18 C17 -1.5(7)
C12 C13 C18 C17 178.0(4)
C16 C17 C18 C13 0.6(8)
C12 C11 C19 C20 -40.5(6)
C10 C11 C19 C20 140.5(4)
C12 C11 C19 C24 137.7(4)
C10 C11 C19 C24 -41.3(5)
C24 C19 C20 C21 0.5(6)
C11 C19 C20 C21 178.7(4)
C19 C20 C21 C22 -1.1(7)
C20 C21 C22 C23 0.2(7)
C21 C22 C23 C24 1.4(8)
C22 C23 C24 C19 -2.0(8)
C20 C19 C24 C23 1.0(7)
C11 C19 C24 C23 -177.2(4)
C30 C25 C26 C27 -0.9(6)
C33 C25 C26 C27 -177.4(4)
C25 C26 C27 C28 0.4(7)
C26 C27 C28 C29 0.0(7)
C27 C28 C29 C30 0.0(7)
C26 C25 C30 C29 0.9(6)
C33 C25 C30 C29 177.4(4)
C26 C25 C30 C31 -178.3(4)
C33 C25 C30 C31 -1.8(6)
C28 C29 C30 C25 -0.5(7)
C28 C29 C30 C31 178.7(4)
C25 C30 C31 C32 23.2(6)
C29 C30 C31 C32 -156.0(4)
C30 C31 C32 N2 -50.0(5)
C30 C25 C33 O4 -112.9(4)
C26 C25 C33 O4 63.6(4)
C30 C25 C33 N2 8.7(5)
C26 C25 C33 N2 -174.8(3)
C30 C25 C33 C34 121.9(4)
C26 C25 C33 C34 -61.6(4)
O4 C33 C34 C35 125.7(3)
N2 C33 C34 C35 5.8(4)
C25 C33 C34 C35 -112.7(3)
O4 C33 C34 C37 -53.6(4)
N2 C33 C34 C37 -173.6(3)
C25 C33 C34 C37 68.0(4)
C37 C34 C35 C43 -2.5(6)
C33 C34 C35 C43 178.2(3)
C37 C34 C35 C36 177.2(3)
C33 C34 C35 C36 -2.0(4)
C34 C35 C36 O3 178.6(3)
C43 C35 C36 O3 -1.6(6)
C34 C35 C36 N2 -2.9(4)
C43 C35 C36 N2 176.8(3)
C35 C34 C37 C42 69.5(6)
C33 C34 C37 C42 -111.3(5)
C35 C34 C37 C38 -107.7(5)
C33 C34 C37 C38 71.5(5)
C42 C37 C38 C39 -0.4(8)
C34 C37 C38 C39 176.8(5)
C37 C38 C39 C40 2.2(9)
C38 C39 C40 C41 -1.8(10)
C39 C40 C41 C42 -0.5(10)
C40 C41 C42 C37 2.3(9)
C38 C37 C42 C41 -1.8(8)
C34 C37 C42 C41 -179.0(5)
C34 C35 C43 C44 -142.1(4)
C36 C35 C43 C44 38.2(5)
C34 C35 C43 C48 37.3(6)
C36 C35 C43 C48 -142.4(4)
C48 C43 C44 C45 0.0(7)
C35 C43 C44 C45 179.4(5)
C43 C44 C45 C46 -0.7(9)
C44 C45 C46 C47 1.9(10)
C45 C46 C47 C48 -2.3(10)
C46 C47 C48 C43 1.5(8)
C44 C43 C48 C47 -0.4(7)
C35 C43 C48 C47 -179.8(4)
O2 C10 N1 C8 24.1(5)
C11 C10 N1 C8 -156.5(3)
O2 C10 N1 C7 173.4(3)
C11 C10 N1 C7 -7.2(4)
C9 C8 N1 C10 83.0(5)
C9 C8 N1 C7 -64.3(4)
O1 C7 N1 C10 130.1(3)
C6 C7 N1 C10 -110.9(3)
C12 C7 N1 C10 8.2(4)
O1 C7 N1 C8 -79.7(4)
C6 C7 N1 C8 39.3(4)
C12 C7 N1 C8 158.5(3)
O3 C36 N2 C33 -174.5(3)
C35 C36 N2 C33 7.0(4)
O3 C36 N2 C32 -22.5(6)
C35 C36 N2 C32 159.0(3)
O4 C33 N2 C36 -128.8(3)
C34 C33 N2 C36 -7.8(4)
C25 C33 N2 C36 112.7(3)
O4 C33 N2 C32 77.5(4)
C34 C33 N2 C32 -161.5(3)
C25 C33 N2 C32 -41.0(4)
C31 C32 N2 C36 -87.0(5)
C31 C32 N2 C33 63.5(4)
